data_7045685
loop_
_publ_author_name
'Konarev, Dmitri V.'
'Kuzmin, Alexey V.'
'Nakano, Yoshiaki'
'Khasanov, Salavat S.'
'Otsuka, Akihiro'
'Yamochi, Hideki'
'Kitagawa, Hiroshi'
'Lyubovskaya, Rimma N.'

_publ_section_title
;
 Synthesis and properties of N-methylimidazole solvates of vanadium(ii),
 chromium(ii) and iron(ii) phthalocyanines. Strong NIR absorption in
 V<sup>II</sup>(MeIm)<sub>2</sub>(Pc<sup>2-</sup>).
;
_journal_issue 13
_journal_name_full 'Dalton transactions (Cambridge, England : 2003)'
_journal_page_first 4661
_journal_page_last 4671
_journal_paper_doi 10.1039/c8dt00459e
_journal_volume 47
_journal_year 2018
_chemical_compound_source no
_chemical_formula_moiety 'C40 H28 Fe N12, 2(C6 H4 Cl2)'
_chemical_formula_sum 'C52 H36 Cl4 Fe N12'
_chemical_formula_weight 1026.58
_chemical_melting_point ?
_chemical_name_common no
_chemical_name_systematic 'N-methylimidazole complex of iron(II) phthalocyanine o-dichlorobenzene  solvate'
_chemical_properties_physical Air-sensitive,Oxygen-sensitive
_space_group_crystal_system monoclinic
_space_group_IT_number 15
_space_group_name_Hall '-C 2yc'
_space_group_name_H-M_alt 'C 1 2/c 1'
_symmetry_space_group_name_Hall '-C 2yc'
_symmetry_space_group_name_H-M 'C 1 2/c 1'
_atom_sites_solution_hydrogens mixed
_audit_creation_date 2017-02-26
_audit_creation_method
;
Olex2 1.2
(compiled 2017.02.23 svn.r3390 for OlexSys, GUI svn.r5320)
;
_audit_update_record
;
2018-02-19 deposited with the CCDC.
2018-02-21 downloaded from the CCDC.
;
_cell_angle_alpha 90
_cell_angle_beta 108.584(5)
_cell_angle_gamma 90
_cell_formula_units_Z 4
_cell_length_a 24.6494(13)
_cell_length_b 10.6126(4)
_cell_length_c 18.1082(8)
_cell_measurement_reflns_used 10888
_cell_measurement_temperature 150(2)
_cell_measurement_theta_max 27.9220
_cell_measurement_theta_min 2.1060
_cell_volume 4490.0(4)
_computing_cell_refinement 'CrysAlisPro 1.171.38.43 (Rigaku OD, 2015)'
_computing_data_collection 'CrysAlisPro 1.171.38.43 (Rigaku OD, 2015)'
_computing_data_reduction 'CrysAlisPro 1.171.38.43 (Rigaku OD, 2015)'
_computing_molecular_graphics 'Olex2 (Dolomanov et al., 2009)'
_computing_publication_material 'Olex2 (Dolomanov et al., 2009)'
_computing_structure_refinement 'ShelXL (Sheldrick, 2015)'
_computing_structure_solution 'ShelXS (Sheldrick, 2008)'
_diffrn_ambient_environment N~2~
_diffrn_ambient_temperature 150(2)
_diffrn_detector 'CCD plate'
_diffrn_detector_area_resol_mean 10.4566
_diffrn_detector_type AtlasS2
_diffrn_measured_fraction_theta_full 0.981
_diffrn_measured_fraction_theta_max 0.871
_diffrn_measurement_details
;
List of Runs (angles in degrees, time in seconds):

  # Type    Start    End  Width  t~exp~   \w     \q     \k     \f   Frames
#--------------------------------------------------------------------------
  1  \w    -26.00  59.00   1.00   60.00    --    8.74  19.00-180.00   85
  2  \w    -72.00  23.00   1.00   60.00    --    8.74 -19.00 -30.00   95
  3  \w     18.00  51.00   1.00   60.00    --    8.74 -99.00-180.00   33
  4  \w     24.00  51.00   1.00   60.00    --    8.74 -99.00  30.00   27
  5  \w    -18.00  17.00   1.00   60.00    --    8.74  37.00 -30.00   35
  6  \w     28.00  55.00   1.00   60.00    --    8.74  37.00 -30.00   27
  7  \w     -5.00  31.00   1.00   60.00    --   -8.97 -99.00-150.00   36
;
_diffrn_measurement_device 'four-circle diffractometer'
_diffrn_measurement_device_type 'Xcalibur, AtlasS2, Gemini'
_diffrn_measurement_method '\w scans'
_diffrn_orient_matrix_type 'CrysAlisPro convention (1999,Acta A55,543-557)'
_diffrn_orient_matrix_UB_11 0.0274265000
_diffrn_orient_matrix_UB_12 -0.0038634000
_diffrn_orient_matrix_UB_13 -0.0046433000
_diffrn_orient_matrix_UB_21 -0.0090242000
_diffrn_orient_matrix_UB_22 -0.0533237000
_diffrn_orient_matrix_UB_23 -0.0245112000
_diffrn_orient_matrix_UB_31 -0.0093242000
_diffrn_orient_matrix_UB_32 0.0401533000
_diffrn_orient_matrix_UB_33 -0.0329758000
_diffrn_radiation_monochromator graphite
_diffrn_radiation_probe x-ray
_diffrn_radiation_type MoK\a
_diffrn_radiation_wavelength 0.71073
_diffrn_reflns_av_R_equivalents 0.0198
_diffrn_reflns_av_unetI/netI 0.0178
_diffrn_reflns_Laue_measured_fraction_full 0.981
_diffrn_reflns_Laue_measured_fraction_max 0.871
_diffrn_reflns_limit_h_max 30
_diffrn_reflns_limit_h_min -29
_diffrn_reflns_limit_k_max 13
_diffrn_reflns_limit_k_min -14
_diffrn_reflns_limit_l_max 23
_diffrn_reflns_limit_l_min -22
_diffrn_reflns_number 18896
_diffrn_reflns_point_group_measured_fraction_full 0.981
_diffrn_reflns_point_group_measured_fraction_max 0.871
_diffrn_reflns_theta_full 26.000
_diffrn_reflns_theta_max 28.186
_diffrn_reflns_theta_min 2.108
_diffrn_source 'fine-focus sealed X-ray tube'
_diffrn_source_type 'Enhance (Mo) X-ray Source'
_exptl_absorpt_coefficient_mu 0.629
_exptl_absorpt_correction_T_max 0.937
_exptl_absorpt_correction_T_min 0.857
_exptl_absorpt_correction_type analytical
_exptl_absorpt_process_details
;
CrysAlisPro 1.171.38.43 (Rigaku Oxford Diffraction, 2015)
Analytical numeric absorption correction using a multifaceted crystal
model based on expressions derived by R.C. Clark & J.S. Reid.
(Clark, R. C. & Reid, J. S. (1995). Acta Cryst. A51, 887-897)
Empirical absorption correction using spherical harmonics,
implemented in SCALE3 ABSPACK scaling algorithm.
;
_exptl_crystal_colour 'metallic dark black'
_exptl_crystal_colour_lustre metallic
_exptl_crystal_colour_modifier dark
_exptl_crystal_colour_primary black
_exptl_crystal_density_diffrn 1.519
_exptl_crystal_description block
_exptl_crystal_F_000 2104
_exptl_crystal_recrystallization_method 'Re-crystallisation from solvent: o-dichlorobenzene/n-hexane/N-methylimidazole'
_exptl_crystal_size_max 0.4
_exptl_crystal_size_mid 0.294
_exptl_crystal_size_min 0.112
_refine_diff_density_max 0.852
_refine_diff_density_min -0.842
_refine_diff_density_rms 0.096
_refine_ls_extinction_method none
_refine_ls_goodness_of_fit_ref 1.068
_refine_ls_hydrogen_treatment mixed
_refine_ls_matrix_type full
_refine_ls_number_parameters 364
_refine_ls_number_reflns 4804
_refine_ls_number_restraints 31
_refine_ls_restrained_S_all 1.065
_refine_ls_R_factor_all 0.0612
_refine_ls_R_factor_gt 0.0548
_refine_ls_shift/su_max 0.001
_refine_ls_shift/su_mean 0.000
_refine_ls_structure_factor_coef Fsqd
_refine_ls_weighting_details 'w=1/[\s^2^(Fo^2^)+(0.0939P)^2^+14.3483P] where P=(Fo^2^+2Fc^2^)/3'
_refine_ls_weighting_scheme calc
_refine_ls_wR_factor_gt 0.1618
_refine_ls_wR_factor_ref 0.1681
_reflns_Friedel_coverage 0.000
_reflns_number_gt 4257
_reflns_number_total 4804
_reflns_threshold_expression 'I > 2\s(I)'
_cod_data_source_file c8dt00459e2.cif
_cod_data_source_block FeMeIm2PcC6H4Cl2
_cod_depositor_comments
;
The following automatic conversions were performed:

'_chemical_melting_point' value 'not measured' was changed to '?' -
the value is undefined or not given.

Automatic conversion script
Id: cif_fix_values 4973 2017-02-22 13:04:09Z antanas 

 Adding full bibliography for 7045682--7045685.cif.
;
_cod_database_code 7045685
_shelx_shelxl_version_number 2016/6
_chemical_oxdiff_formula C26H18Cl2Fe0.5N6
_shelx_space_group_comment
;
The symmetry employed for this shelxl refinement is uniquely defined
by the following loop, which should always be used as a source of
symmetry information in preference to the above space-group names.
They are only intended as comments.
;
_reflns_odcompleteness_completeness 99.85
_reflns_odcompleteness_iscentric 1
_reflns_odcompleteness_theta 24.66
_olex2_refinement_description
;
1. Fixed Uiso
 At 1.2 times of:
  All C(H) groups
 At 1.5 times of:
  All C(H,H,H) groups
2. Uiso/Uaniso restraints and constraints
Uanis(C1T) = Uanis(C1S)
Uanis(C2T) = Uanis(C2S)
Uanis(C3T) = Uanis(C3S)
Uanis(C4S) = Uanis(C4T)
Uanis(C5S) = Uanis(C5T)
Uanis(C6S) = Uanis(C6T)
Uanis(Cl1) = Uanis(Cl1A)
Uanis(Cl2) = Uanis(Cl2A)
Uanis(N202) = Uanis(C303)
Uanis(C303) = Uanis(C203)
Uanis(N302) = Uanis(N202)
Uanis(C301) = Uanis(C202)
Uanis(C302) = Uanis(C201)
Uanis(N301) = Uanis(N201)
Uanis(C204) = Uanis(C304)
3. Same fragment restrains
{N201, N202, C203, C201, C202, C204} sigma for 1-2: 0.001, 1-3: 0.001
as
{N301, N302, C303, C301, C302, C304}
{Cl1, Cl2, C1S, C2S, C3S, C4S, C5S, C6S} sigma for 1-2: 0.001, 1-3: 0.001
as
{Cl1A, Cl2A, C1T, C2T, C3T, C4T, C5T, C6T}
4. Others
 Sof(Cl1A)=Sof(Cl2A)=Sof(C1T)=Sof(C2T)=Sof(C3T)=Sof(H3T)=Sof(C4T)=Sof(H4T)=
 Sof(C5T)=Sof(H5T)=Sof(C6T)=Sof(H6T)=1-FVAR(1)
 Sof(Cl1)=Sof(Cl2)=Sof(C1S)=Sof(C2S)=Sof(C3S)=Sof(H3S)=Sof(C4S)=Sof(H4S)=
 Sof(C5S)=Sof(H5S)=Sof(C6S)=Sof(H6S)=FVAR(1)
 Sof(N301)=Sof(N302)=Sof(C303)=Sof(C301)=Sof(C302)=Sof(C304)=Sof(H301)=
 Sof(H302)=Sof(H303)=Sof(H30A)=Sof(H30B)=Sof(H30C)=1-FVAR(2)
 Sof(N201)=Sof(N202)=Sof(C203)=Sof(H203)=Sof(C201)=Sof(H201)=Sof(C202)=
 Sof(H202)=Sof(C204)=Sof(H20A)=Sof(H20B)=Sof(H20C)=FVAR(2)
5.a Aromatic/amide H refined with riding coordinates:
 C9(H9), C10(H10), C11(H11), C12(H12), C13(H13), C14(H14), C15(H15), C16(H16),
 C203(H203), C201(H201), C202(H202), C3T(H3T), C4T(H4T), C5T(H5T), C6T(H6T),
 C3S(H3S), C4S(H4S), C5S(H5S), C6S(H6S)
5.b Fitted hexagon refined as free rotating group:
 C1S(C2S,C3S,C4S,C5S,C6S)
5.c Idealised Me refined as rotating group:
 C204(H20A,H20B,H20C)
;
_olex2_submission_special_instructions 'No special instructions were received'
_oxdiff_exptl_absorpt_empirical_details
;
Empirical correction (ABSPACK) includes:
- Absorption correction using spherical harmonics
- Frame scaling
;
_oxdiff_exptl_absorpt_empirical_full_max 1.100
_oxdiff_exptl_absorpt_empirical_full_min 0.942

loop_
_space_group_symop_operation_xyz
'x, y, z'
'-x, y, -z+1/2'
'x+1/2, y+1/2, z'
'-x+1/2, y+1/2, -z+1/2'
'-x, -y, -z'
'x, -y, z-1/2'
'-x+1/2, -y+1/2, -z'
'x+1/2, -y+1/2, z-1/2'

loop_
_atom_site_label
_atom_site_type_symbol
_atom_site_fract_x
_atom_site_fract_y
_atom_site_fract_z
_atom_site_U_iso_or_equiv
_atom_site_adp_type
_atom_site_occupancy
_atom_site_site_symmetry_order
_atom_site_calc_flag
_atom_site_refinement_flags_posn
_atom_site_refinement_flags_adp
_atom_site_refinement_flags_occupancy
_atom_site_disorder_assembly
_atom_site_disorder_group
Fe Fe 0.750000 0.750000 0.500000 0.01823(17) Uani 1 2 d S T P . .
N1 N 0.75490(10) 0.76350(19) 0.39562(13) 0.0215(5) Uani 1 1 d . . . . .
N2 N 0.68459(9) 0.8616(2) 0.47034(13) 0.0209(4) Uani 1 1 d . . . . .
N3 N 0.67528(10) 0.9024(2) 0.33472(13) 0.0232(5) Uani 1 1 d . . . . .
N4 N 0.66376(10) 0.8727(2) 0.59265(13) 0.0230(5) Uani 1 1 d . . . . .
C1 C 0.79445(12) 0.7034(2) 0.36842(15) 0.0217(5) Uani 1 1 d . . . . .
C2 C 0.78424(13) 0.7359(2) 0.28700(16) 0.0247(6) Uani 1 1 d . . . . .
C3 C 0.73838(12) 0.8200(2) 0.26628(16) 0.0252(6) Uani 1 1 d . . . . .
C4 C 0.72004(12) 0.8335(2) 0.33486(15) 0.0223(5) Uani 1 1 d . . . . .
C5 C 0.65931(11) 0.9144(2) 0.39832(15) 0.0220(5) Uani 1 1 d . . . . .
C6 C 0.61088(12) 0.9918(2) 0.39926(16) 0.0234(5) Uani 1 1 d . . . . .
C7 C 0.60890(12) 0.9856(3) 0.47526(16) 0.0243(5) Uani 1 1 d . . . . .
C8 C 0.65493(11) 0.9023(2) 0.51827(15) 0.0220(5) Uani 1 1 d . . . . .
C9 C 0.80973(13) 0.6952(3) 0.23258(17) 0.0287(6) Uani 1 1 d . . . . .
H9 H 0.839882 0.638020 0.245899 0.034 Uiso 1 1 calc R . . . .
C10 C 0.78811(16) 0.7438(3) 0.15758(19) 0.0347(7) Uani 1 1 d . . . . .
H10 H 0.803723 0.717213 0.119765 0.042 Uiso 1 1 calc R . . . .
C11 C 0.74360(15) 0.8315(3) 0.13752(17) 0.0356(7) Uani 1 1 d . . . . .
H11 H 0.731181 0.864466 0.087313 0.043 Uiso 1 1 calc R . . . .
C12 C 0.71762(14) 0.8704(3) 0.19110(17) 0.0307(6) Uani 1 1 d . . . . .
H12 H 0.687531 0.927731 0.177625 0.037 Uiso 1 1 calc R . . . .
C13 C 0.57103(12) 1.0622(3) 0.34219(17) 0.0277(6) Uani 1 1 d . . . . .
H13 H 0.572003 1.065418 0.291303 0.033 Uiso 1 1 calc R . . . .
C14 C 0.52978(13) 1.1274(3) 0.36431(19) 0.0324(6) Uani 1 1 d . . . . .
H14 H 0.502420 1.174477 0.327334 0.039 Uiso 1 1 calc R . . . .
C15 C 0.52851(14) 1.1237(3) 0.4412(2) 0.0364(7) Uani 1 1 d . . . . .
H15 H 0.500779 1.169554 0.454364 0.044 Uiso 1 1 calc R . . . .
C16 C 0.56798(13) 1.0528(3) 0.49792(18) 0.0322(6) Uani 1 1 d . . . . .
H16 H 0.567225 1.050188 0.548916 0.039 Uiso 1 1 calc R . . . .
N301 N 0.80251(17) 0.9001(3) 0.53214(19) 0.0226(5) Uani 0.905(8) 1 d D . . A 2
N302 N 0.87021(14) 1.0253(3) 0.60387(17) 0.0316(5) Uani 0.905(8) 1 d D . . A 2
C303 C 0.84781(18) 1.0824(3) 0.5329(2) 0.0316(5) Uani 0.905(8) 1 d D . . A 2
C301 C 0.8415(2) 0.9159(3) 0.6009(2) 0.0285(7) Uani 0.905(8) 1 d D . . A 2
C302 C 0.80642(19) 1.0047(3) 0.4895(2) 0.0289(6) Uani 0.905(8) 1 d D . . A 2
C304 C 0.9138(2) 1.0750(4) 0.6732(3) 0.0480(11) Uani 0.905(8) 1 d D . . A 2
H301 H 0.8508(16) 0.855(4) 0.640(2) 0.029(9) Uiso 0.905(8) 1 d . . . A 2
H302 H 0.7835(18) 1.012(4) 0.448(2) 0.036(11) Uiso 0.905(8) 1 d . . . A 2
H303 H 0.862(2) 1.154(6) 0.525(3) 0.069(16) Uiso 0.905(8) 1 d . . . A 2
H30A H 0.934(2) 1.010(5) 0.707(3) 0.050(13) Uiso 0.905(8) 1 d . . . A 2
H30B H 0.897(3) 1.123(6) 0.710(4) 0.09(2) Uiso 0.905(8) 1 d . . . A 2
H30C H 0.935(2) 1.114(6) 0.652(3) 0.073(17) Uiso 0.905(8) 1 d . . . A 2
N201 N 0.8012(14) 0.8949(18) 0.5358(12) 0.0226(5) Uani 0.095(8) 1 d D . . A 1
N202 N 0.8431(9) 1.0779(13) 0.5340(8) 0.0316(5) Uani 0.095(8) 1 d D . . A 1
C203 C 0.8632(12) 1.0341(18) 0.6088(8) 0.0316(5) Uani 0.095(8) 1 d D . . A 1
H203 H 0.888840 1.074535 0.651353 0.038 Uiso 0.095(8) 1 calc R . . A 1
C201 C 0.8046(12) 0.9927(18) 0.4925(9) 0.0289(6) Uani 0.095(8) 1 d D . . A 1
H201 H 0.783184 1.001857 0.440221 0.035 Uiso 0.095(8) 1 calc R . . A 1
C202 C 0.8385(16) 0.920(2) 0.6086(10) 0.0285(7) Uani 0.095(8) 1 d D . . A 1
H202 H 0.845606 0.867306 0.651529 0.034 Uiso 0.095(8) 1 calc R . . A 1
C204 C 0.8628(12) 1.1883(18) 0.5011(12) 0.0480(11) Uani 0.095(8) 1 d D . . A 1
H20A H 0.833883 1.213258 0.453895 0.072 Uiso 0.095(8) 1 calc GR . . A 1
H20B H 0.897356 1.167676 0.490038 0.072 Uiso 0.095(8) 1 calc GR . . A 1
H20C H 0.870170 1.256357 0.537937 0.072 Uiso 0.095(8) 1 calc GR . . A 1
Cl1A Cl 0.5696(4) 0.6107(7) 0.5390(5) 0.0583(3) Uani 0.1034(18) 1 d D . . B -2
Cl2A Cl 0.6471(3) 0.4604(8) 0.6803(5) 0.0445(3) Uani 0.1034(18) 1 d D . . B -2
C1T C 0.5449(4) 0.4713(10) 0.5673(7) 0.0436(9) Uani 0.1034(18) 1 d D . . B -2
C2T C 0.5787(4) 0.4077(10) 0.6330(7) 0.0350(7) Uani 0.1034(18) 1 d D . . B -2
C3T C 0.5589(5) 0.2970(13) 0.6565(9) 0.0428(9) Uani 0.1034(18) 1 d D . . B -2
H3T H 0.581321 0.254640 0.700664 0.051 Uiso 0.1034(18) 1 calc R . . B -2
C4T C 0.5054(6) 0.2497(13) 0.6141(11) 0.0502(11) Uani 0.1034(18) 1 d D . . B -2
H4T H 0.493396 0.172249 0.627248 0.060 Uiso 0.1034(18) 1 calc R . . B -2
C5T C 0.4700(5) 0.3181(15) 0.5519(11) 0.0556(11) Uani 0.1034(18) 1 d D . . B -2
H5T H 0.433210 0.289523 0.525711 0.067 Uiso 0.1034(18) 1 calc R . . B -2
C6T C 0.4896(4) 0.4295(13) 0.5288(10) 0.0534(11) Uani 0.1034(18) 1 d D . . B -2
H6T H 0.465776 0.475962 0.487610 0.064 Uiso 0.1034(18) 1 calc R . . B -2
Cl1 Cl 0.57460(5) 0.62477(10) 0.60760(7) 0.0583(3) Uani 0.8966(18) 1 d D . . B 1
Cl2 Cl 0.66565(5) 0.43845(9) 0.70759(7) 0.0445(3) Uani 0.8966(18) 1 d D . . B 1
C1S C 0.55517(10) 0.47124(18) 0.62142(16) 0.0436(9) Uani 0.8966(18) 1 d D . . B 1
C2S C 0.59575(8) 0.3892(2) 0.66797(15) 0.0350(7) Uani 0.8966(18) 1 d DG . . B 1
C3S C 0.57993(10) 0.2680(2) 0.68178(15) 0.0428(9) Uani 0.8966(18) 1 d DG . . B 1
H3S H 0.607089 0.213060 0.712925 0.051 Uiso 0.8966(18) 1 calc R . . B 1
C4S C 0.52353(11) 0.2288(2) 0.64905(17) 0.0502(11) Uani 0.8966(18) 1 d DG . . B 1
H4S H 0.512944 0.147666 0.658291 0.060 Uiso 0.8966(18) 1 calc R . . B 1
C5S C 0.48294(8) 0.3108(3) 0.60250(18) 0.0556(11) Uani 0.8966(18) 1 d DG . . B 1
H5S H 0.445202 0.284615 0.580601 0.067 Uiso 0.8966(18) 1 calc R . . B 1
C6S C 0.49876(9) 0.4321(2) 0.58869(17) 0.0534(11) Uani 0.8966(18) 1 d DG . . B 1
H6S H 0.471606 0.486960 0.557546 0.064 Uiso 0.8966(18) 1 calc R . . B 1

loop_
_atom_site_aniso_label
_atom_site_aniso_U_11
_atom_site_aniso_U_22
_atom_site_aniso_U_33
_atom_site_aniso_U_23
_atom_site_aniso_U_13
_atom_site_aniso_U_12
Fe 0.0236(3) 0.0154(3) 0.0203(3) -0.00038(18) 0.0136(2) 0.00027(18)
N1 0.0266(11) 0.0172(10) 0.0256(11) -0.0012(8) 0.0152(9) -0.0001(8)
N2 0.0255(11) 0.0176(10) 0.0245(10) -0.0006(8) 0.0149(9) -0.0010(8)
N3 0.0295(12) 0.0198(10) 0.0247(11) 0.0009(8) 0.0146(9) -0.0001(9)
N4 0.0292(12) 0.0193(10) 0.0265(11) -0.0023(8) 0.0172(9) -0.0004(9)
C1 0.0297(14) 0.0177(11) 0.0248(12) -0.0033(10) 0.0187(11) -0.0018(10)
C2 0.0336(15) 0.0205(12) 0.0262(13) 0.0005(10) 0.0180(12) -0.0012(10)
C3 0.0364(15) 0.0194(12) 0.0265(13) 0.0000(10) 0.0196(12) -0.0004(11)
C4 0.0314(14) 0.0179(11) 0.0230(12) 0.0002(9) 0.0161(11) -0.0015(10)
C5 0.0259(13) 0.0180(11) 0.0254(12) -0.0010(10) 0.0127(10) -0.0015(10)
C6 0.0252(13) 0.0190(11) 0.0299(13) 0.0004(10) 0.0142(11) -0.0022(10)
C7 0.0251(13) 0.0220(12) 0.0295(13) -0.0010(10) 0.0139(11) -0.0005(10)
C8 0.0259(13) 0.0176(11) 0.0274(12) -0.0029(10) 0.0155(11) -0.0012(10)
C9 0.0389(16) 0.0245(13) 0.0308(14) -0.0004(11) 0.0226(12) 0.0017(12)
C10 0.054(2) 0.0307(15) 0.0318(15) 0.0004(11) 0.0312(15) 0.0025(13)
C11 0.053(2) 0.0340(15) 0.0267(14) 0.0061(12) 0.0227(14) 0.0026(14)
C12 0.0441(17) 0.0242(13) 0.0293(14) 0.0041(11) 0.0194(13) 0.0029(12)
C13 0.0268(14) 0.0251(13) 0.0337(14) 0.0038(11) 0.0131(12) 0.0003(11)
C14 0.0282(14) 0.0273(14) 0.0433(16) 0.0061(12) 0.0137(13) 0.0033(11)
C15 0.0322(16) 0.0323(15) 0.0531(19) 0.0045(14) 0.0254(14) 0.0081(12)
C16 0.0357(16) 0.0314(14) 0.0369(15) 0.0024(12) 0.0219(13) 0.0070(12)
N301 0.0287(12) 0.0198(10) 0.0260(11) 0.0002(9) 0.0179(10) 0.0002(9)
N302 0.0381(12) 0.0259(9) 0.0360(10) -0.0015(8) 0.0192(9) -0.0078(8)
C303 0.0381(12) 0.0259(9) 0.0360(10) -0.0015(8) 0.0192(9) -0.0078(8)
C301 0.0321(16) 0.0252(13) 0.0301(15) 0.0009(12) 0.0129(13) -0.0057(12)
C302 0.0412(17) 0.0227(14) 0.0281(14) 0.0001(11) 0.0185(14) -0.0031(12)
C304 0.050(2) 0.042(2) 0.050(2) -0.0031(19) 0.012(2) -0.0214(19)
N201 0.0287(12) 0.0198(10) 0.0260(11) 0.0002(9) 0.0179(10) 0.0002(9)
N202 0.0381(12) 0.0259(9) 0.0360(10) -0.0015(8) 0.0192(9) -0.0078(8)
C203 0.0381(12) 0.0259(9) 0.0360(10) -0.0015(8) 0.0192(9) -0.0078(8)
C201 0.0412(17) 0.0227(14) 0.0281(14) 0.0001(11) 0.0185(14) -0.0031(12)
C202 0.0321(16) 0.0252(13) 0.0301(15) 0.0009(12) 0.0129(13) -0.0057(12)
C204 0.050(2) 0.042(2) 0.050(2) -0.0031(19) 0.012(2) -0.0214(19)
Cl1A 0.0599(7) 0.0373(5) 0.0671(7) 0.0117(5) 0.0053(5) 0.0084(5)
Cl2A 0.0392(6) 0.0379(5) 0.0521(6) 0.0084(4) 0.0086(5) 0.0038(4)
C1T 0.045(2) 0.0383(19) 0.048(2) 0.0038(17) 0.0147(18) 0.0069(16)
C2T 0.0374(19) 0.0349(17) 0.0333(18) 0.0013(14) 0.0120(15) 0.0056(15)
C3T 0.045(2) 0.040(2) 0.044(2) -0.0001(16) 0.0155(18) 0.0056(17)
C4T 0.054(3) 0.047(2) 0.057(3) -0.010(2) 0.029(2) -0.0090(19)
C5T 0.039(2) 0.065(3) 0.064(3) -0.005(2) 0.019(2) -0.005(2)
C6T 0.043(2) 0.057(3) 0.059(2) -0.002(2) 0.013(2) 0.0085(19)
Cl1 0.0599(7) 0.0373(5) 0.0671(7) 0.0117(5) 0.0053(5) 0.0084(5)
Cl2 0.0392(6) 0.0379(5) 0.0521(6) 0.0084(4) 0.0086(5) 0.0038(4)
C1S 0.045(2) 0.0383(19) 0.048(2) 0.0038(17) 0.0147(18) 0.0069(16)
C2S 0.0374(19) 0.0349(17) 0.0333(18) 0.0013(14) 0.0120(15) 0.0056(15)
C3S 0.045(2) 0.040(2) 0.044(2) -0.0001(16) 0.0155(18) 0.0056(17)
C4S 0.054(3) 0.047(2) 0.057(3) -0.010(2) 0.029(2) -0.0090(19)
C5S 0.039(2) 0.065(3) 0.064(3) -0.005(2) 0.019(2) -0.005(2)
C6S 0.043(2) 0.057(3) 0.059(2) -0.002(2) 0.013(2) 0.0085(19)

loop_
_atom_type_symbol
_atom_type_description
_atom_type_scat_dispersion_real
_atom_type_scat_dispersion_imag
_atom_type_scat_source
C C 0.0033 0.0016 'International Tables Vol C Tables 4.2.6.8 and 6.1.1.4'
H H 0.0000 0.0000 'International Tables Vol C Tables 4.2.6.8 and 6.1.1.4'
Cl Cl 0.1484 0.1585 'International Tables Vol C Tables 4.2.6.8 and 6.1.1.4'
Fe Fe 0.3463 0.8444 'International Tables Vol C Tables 4.2.6.8 and 6.1.1.4'
N N 0.0061 0.0033 'International Tables Vol C Tables 4.2.6.8 and 6.1.1.4'

loop_
_exptl_crystal_face_index_h
_exptl_crystal_face_index_k
_exptl_crystal_face_index_l
_exptl_crystal_face_perp_dist
1 -1 -1 0.1202
-1 1 1 0.1424
1 1 -1 0.0919
-1 0 0 0.0561
1 0 0 0.0557
-1 -1 1 0.1862
-2 0 5 0.1485

loop_
_geom_angle_atom_site_label_1
_geom_angle_atom_site_label_2
_geom_angle_atom_site_label_3
_geom_angle
_geom_angle_site_symmetry_1
_geom_angle_site_symmetry_3
N1 Fe N1 180.0 7_666 .
N1 Fe N301 89.39(12) . .
N1 Fe N301 90.61(12) 7_666 .
N1 Fe N301 90.61(12) . 7_666
N1 Fe N301 89.39(12) 7_666 7_666
N1 Fe N201 91.7(8) . .
N1 Fe N201 88.3(8) 7_666 .
N2 Fe N1 89.39(9) 7_666 7_666
N2 Fe N1 89.39(9) . .
N2 Fe N1 90.61(9) . 7_666
N2 Fe N1 90.61(9) 7_666 .
N2 Fe N2 180.0 7_666 .
N2 Fe N301 90.10(14) . 7_666
N2 Fe N301 89.89(14) . .
N2 Fe N301 90.11(14) 7_666 .
N2 Fe N301 89.89(14) 7_666 7_666
N2 Fe N201 89.8(10) 7_666 .
N2 Fe N201 90.2(10) . .
N301 Fe N301 180.0 . 7_666
N201 Fe N301 177.6(8) . 7_666
C1 N1 Fe 125.78(18) . .
C4 N1 Fe 127.02(18) . .
C4 N1 C1 107.2(2) . .
C5 N2 Fe 126.84(17) . .
C8 N2 Fe 125.64(18) . .
C8 N2 C5 107.5(2) . .
C4 N3 C5 121.7(2) . .
C1 N4 C8 122.1(2) 7_666 .
N1 C1 C2 109.8(2) . .
N4 C1 N1 127.6(2) 7_666 .
N4 C1 C2 122.6(2) 7_666 .
C3 C2 C1 106.7(2) . .
C3 C2 C9 121.1(3) . .
C9 C2 C1 132.1(3) . .
C2 C3 C4 106.2(2) . .
C2 C3 C12 121.3(2) . .
C12 C3 C4 132.4(3) . .
N1 C4 C3 110.1(2) . .
N3 C4 N1 127.4(2) . .
N3 C4 C3 122.5(2) . .
N2 C5 C6 110.2(2) . .
N3 C5 N2 127.6(2) . .
N3 C5 C6 122.2(2) . .
C7 C6 C5 105.8(2) . .
C7 C6 C13 121.3(3) . .
C13 C6 C5 132.9(3) . .
C6 C7 C8 106.9(2) . .
C6 C7 C16 121.4(3) . .
C16 C7 C8 131.7(3) . .
N2 C8 C7 109.6(2) . .
N4 C8 N2 128.2(2) . .
N4 C8 C7 122.2(2) . .
C2 C9 H9 121.4 . .
C10 C9 C2 117.1(3) . .
C10 C9 H9 121.4 . .
C9 C10 H10 119.1 . .
C9 C10 C11 121.8(3) . .
C11 C10 H10 119.1 . .
C10 C11 H11 119.4 . .
C12 C11 C10 121.1(3) . .
C12 C11 H11 119.4 . .
C3 C12 H12 121.3 . .
C11 C12 C3 117.4(3) . .
C11 C12 H12 121.3 . .
C6 C13 H13 121.3 . .
C14 C13 C6 117.4(3) . .
C14 C13 H13 121.3 . .
C13 C14 H14 119.3 . .
C13 C14 C15 121.5(3) . .
C15 C14 H14 119.3 . .
C14 C15 H15 119.4 . .
C16 C15 C14 121.1(3) . .
C16 C15 H15 119.4 . .
C7 C16 H16 121.3 . .
C15 C16 C7 117.3(3) . .
C15 C16 H16 121.3 . .
C301 N301 Fe 125.5(2) . .
C301 N301 C302 105.5(2) . .
C302 N301 Fe 129.0(2) . .
C303 N302 C304 127.7(3) . .
C301 N302 C303 107.0(3) . .
C301 N302 C304 125.1(3) . .
N302 C303 H303 118(4) . .
C302 C303 N302 106.2(3) . .
C302 C303 H303 135(4) . .
N301 C301 N302 111.2(3) . .
N301 C301 H301 124(2) . .
N302 C301 H301 124(2) . .
N301 C302 H302 117(3) . .
C303 C302 N301 110.0(3) . .
C303 C302 H302 132(3) . .
N302 C304 H30A 113(3) . .
N302 C304 H30B 113(3) . .
N302 C304 H30C 100(4) . .
H30A C304 H30B 101(4) . .
H30A C304 H30C 111(5) . .
H30B C304 H30C 119(5) . .
C201 N201 Fe 125.1(10) . .
C201 N201 C202 105.5(2) . .
C202 N201 Fe 129.3(10) . .
C203 N202 C204 127.6(4) . .
C201 N202 C203 107.0(3) . .
C201 N202 C204 125.1(3) . .
N202 C203 H203 126.9 . .
C202 C203 N202 106.2(3) . .
C202 C203 H203 126.9 . .
N201 C201 N202 111.2(3) . .
N201 C201 H201 124.4 . .
N202 C201 H201 124.4 . .
N201 C202 H202 125.0 . .
C203 C202 N201 110.0(3) . .
C203 C202 H202 125.0 . .
N202 C204 H20A 109.5 . .
N202 C204 H20B 109.5 . .
N202 C204 H20C 109.5 . .
H20A C204 H20B 109.5 . .
H20A C204 H20C 109.5 . .
H20B C204 H20C 109.5 . .
C2T C1T Cl1A 119.65(18) . .
C6T C1T Cl1A 120.17(18) . .
C6T C1T C2T 119.92(11) . .
C1T C2T Cl2A 119.47(18) . .
C3T C2T Cl2A 120.42(17) . .
C3T C2T C1T 119.93(8) . .
C2T C3T H3T 120.0 . .
C2T C3T C4T 119.95(9) . .
C4T C3T H3T 120.0 . .
C3T C4T H4T 120.0 . .
C3T C4T C5T 119.94(11) . .
C5T C4T H4T 120.0 . .
C4T C5T H5T 120.0 . .
C4T C5T C6T 119.94(9) . .
C6T C5T H5T 120.0 . .
C1T C6T C5T 119.94(9) . .
C1T C6T H6T 120.0 . .
C5T C6T H6T 120.0 . .
C2S C1S Cl1 119.75(15) . .
C2S C1S C6S 120.0 . .
C6S C1S Cl1 120.19(15) . .
C1S C2S Cl2 119.56(14) . .
C3S C2S Cl2 120.44(14) . .
C3S C2S C1S 120.0 . .
C2S C3S H3S 120.0 . .
C2S C3S C4S 120.0 . .
C4S C3S H3S 120.0 . .
C3S C4S H4S 120.0 . .
C3S C4S C5S 120.0 . .
C5S C4S H4S 120.0 . .
C4S C5S H5S 120.0 . .
C4S C5S C6S 120.0 . .
C6S C5S H5S 120.0 . .
C1S C6S H6S 120.0 . .
C5S C6S C1S 120.0 . .
C5S C6S H6S 120.0 . .

loop_
_geom_bond_atom_site_label_1
_geom_bond_atom_site_label_2
_geom_bond_distance
_geom_bond_site_symmetry_2
Fe N1 1.937(2) .
Fe N1 1.937(2) 7_666
Fe N2 1.934(2) .
Fe N2 1.934(2) 7_666
Fe N301 2.017(3) .
Fe N301 2.017(3) 7_666
Fe N201 1.964(14) .
N1 C1 1.380(3) .
N1 C4 1.378(3) .
N2 C5 1.373(3) .
N2 C8 1.371(3) .
N3 C4 1.323(4) .
N3 C5 1.337(3) .
N4 C1 1.322(4) 7_666
N4 C8 1.332(3) .
C1 C2 1.456(4) .
C2 C3 1.394(4) .
C2 C9 1.395(4) .
C3 C4 1.458(3) .
C3 C12 1.399(4) .
C5 C6 1.454(4) .
C6 C7 1.394(4) .
C6 C13 1.394(4) .
C7 C8 1.454(4) .
C7 C16 1.399(4) .
C9 H9 0.9300 .
C9 C10 1.391(4) .
C10 H10 0.9300 .
C10 C11 1.396(5) .
C11 H11 0.9300 .
C11 C12 1.385(4) .
C12 H12 0.9300 .
C13 H13 0.9300 .
C13 C14 1.390(4) .
C14 H14 0.9300 .
C14 C15 1.402(5) .
C15 H15 0.9300 .
C15 C16 1.390(4) .
C16 H16 0.9300 .
N301 C301 1.318(4) .
N301 C302 1.373(4) .
N302 C303 1.368(4) .
N302 C301 1.352(4) .
N302 C304 1.465(5) .
C303 C302 1.352(5) .
C303 H303 0.86(6) .
C301 H301 0.93(4) .
C302 H302 0.78(4) .
C304 H30A 0.95(5) .
C304 H30B 1.03(7) .
C304 H30C 0.85(6) .
N201 C201 1.318(4) .
N201 C202 1.373(4) .
N202 C203 1.368(4) .
N202 C201 1.352(4) .
N202 C204 1.466(5) .
C203 H203 0.9300 .
C203 C202 1.352(5) .
C201 H201 0.9300 .
C202 H202 0.9300 .
C204 H20A 0.9600 .
C204 H20B 0.9600 .
C204 H20C 0.9600 .
Cl1A C1T 1.739(2) .
Cl2A C2T 1.723(2) .
C1T C2T 1.3908(9) .
C1T C6T 1.3902(9) .
C2T C3T 1.3902(9) .
C3T H3T 0.9300 .
C3T C4T 1.3903(10) .
C4T H4T 0.9300 .
C4T C5T 1.3903(9) .
C5T H5T 0.9300 .
C5T C6T 1.3904(9) .
C6T H6T 0.9300 .
Cl1 C1S 1.739(2) .
Cl2 C2S 1.723(2) .
C1S C2S 1.3900 .
C1S C6S 1.3900 .
C2S C3S 1.3900 .
C3S H3S 0.9300 .
C3S C4S 1.3900 .
C4S H4S 0.9300 .
C4S C5S 1.3900 .
C5S H5S 0.9300 .
C5S C6S 1.3900 .
C6S H6S 0.9300 .

loop_
_exptl_oxdiff_crystal_face_indexfrac_h
_exptl_oxdiff_crystal_face_indexfrac_k
_exptl_oxdiff_crystal_face_indexfrac_l
_exptl_oxdiff_crystal_face_x
_exptl_oxdiff_crystal_face_y
_exptl_oxdiff_crystal_face_z
0.9955 -0.9977 -0.9963 0.0358 0.0686 -0.0165
-0.9955 0.9977 0.9963 -0.0358 -0.0686 0.0165
0.9953 0.9974 -0.9978 0.0281 -0.0377 0.0637
-0.9965 0.0003 0.0002 -0.0273 0.0090 0.0093
0.9965 -0.0003 -0.0002 0.0273 -0.0090 -0.0093
-0.9953 -0.9974 0.9978 -0.0281 0.0377 -0.0637
-1.9874 -0.0004 4.9846 -0.0777 -0.1042 -0.1459
